data_1549866
loop_
_publ_author_name
'Gude, Venkatesh'
'Rout, Duttanjali'
'Panigrahi, Mruganka Kumar'
'Biradha, Kumar'

_publ_section_title
;
 Origin of green photoluminescence in four-ring bent-core molecules with
 ESIPT, selective sensing of zinc ions by turn-on emission and their
 liquid crystal properties.
;
_journal_issue 10
_journal_name_full
'Photochemical &amp; photobiological sciences : Official journal of the European Photochemistry Association and the European Society for Photobiology'
_journal_page_first 1386
_journal_page_last 1395
_journal_paper_doi 10.1039/c8pp00216a
_journal_volume 17
_journal_year 2018
_chemical_formula_sum 'C25 H35 N O3'
_chemical_formula_weight 397.54
_space_group_crystal_system triclinic
_space_group_IT_number 2
_space_group_name_Hall '-P 1'
_space_group_name_H-M_alt 'P -1'
_symmetry_space_group_name_Hall '-P 1'
_symmetry_space_group_name_H-M 'P -1'
_atom_sites_solution_hydrogens mixed
_audit_creation_method SHELXL-2014/7
_audit_update_record
;
2018-02-26 deposited with the CCDC.
2018-08-31 downloaded from the CCDC.
;
_cell_angle_alpha 80.71(2)
_cell_angle_beta 80.08(2)
_cell_angle_gamma 74.51(2)
_cell_formula_units_Z 2
_cell_length_a 6.740(2)
_cell_length_b 11.686(4)
_cell_length_c 15.408(5)
_cell_measurement_reflns_used 3987
_cell_measurement_temperature 300(2)
_cell_measurement_theta_max 25.499
_cell_measurement_theta_min 3.072
_cell_volume 1143.5(7)
_computing_structure_refinement 'SHELXL-2014/7 (Sheldrick, 2014)'
_diffrn_ambient_temperature 300(2)
_diffrn_measured_fraction_theta_full 0.940
_diffrn_measured_fraction_theta_max 0.937
_diffrn_measurement_device_type 'Bruker D8-Venture'
_diffrn_radiation_type MoK\a
_diffrn_radiation_wavelength 0.71073
_diffrn_reflns_av_R_equivalents 0.1246
_diffrn_reflns_av_unetI/netI 0.3529
_diffrn_reflns_Laue_measured_fraction_full 0.940
_diffrn_reflns_Laue_measured_fraction_max 0.937
_diffrn_reflns_limit_h_max 8
_diffrn_reflns_limit_h_min -7
_diffrn_reflns_limit_k_max 12
_diffrn_reflns_limit_k_min -14
_diffrn_reflns_limit_l_max 18
_diffrn_reflns_limit_l_min -16
_diffrn_reflns_number 7271
_diffrn_reflns_point_group_measured_fraction_full 0.940
_diffrn_reflns_point_group_measured_fraction_max 0.937
_diffrn_reflns_theta_full 25.242
_diffrn_reflns_theta_max 25.499
_diffrn_reflns_theta_min 3.072
_exptl_absorpt_coefficient_mu 0.075
_exptl_crystal_colour yellow
_exptl_crystal_density_diffrn 1.155
_exptl_crystal_description needle
_exptl_crystal_F_000 432
_exptl_crystal_size_max 0.2
_exptl_crystal_size_mid 0.10
_exptl_crystal_size_min 0.10
_refine_diff_density_max 0.200
_refine_diff_density_min -0.251
_refine_diff_density_rms 0.062
_refine_ls_extinction_method none
_refine_ls_goodness_of_fit_ref 0.755
_refine_ls_hydrogen_treatment mixed
_refine_ls_matrix_type full
_refine_ls_number_parameters 269
_refine_ls_number_reflns 3987
_refine_ls_number_restraints 0
_refine_ls_restrained_S_all 0.755
_refine_ls_R_factor_all 0.3784
_refine_ls_R_factor_gt 0.0883
_refine_ls_shift/su_max 0.011
_refine_ls_shift/su_mean 0.001
_refine_ls_structure_factor_coef Fsqd
_refine_ls_weighting_details 'w=1/[\s^2^(Fo^2^)+(0.1000P)^2^] where P=(Fo^2^+2Fc^2^)/3'
_refine_ls_weighting_scheme calc
_refine_ls_wR_factor_gt 0.1587
_refine_ls_wR_factor_ref 0.2393
_reflns_Friedel_coverage 0.000
_reflns_number_gt 939
_reflns_number_total 3987
_reflns_threshold_expression 'I > 2\s(I)'
_cod_data_source_file c8pp00216a2.cif
_cod_data_source_block 12-AP
_cod_depositor_comments 'Adding full bibliography for 1549866--1549867.cif.'
_cod_original_cell_volume 1143.5(6)
_cod_database_code 1549866
_shelx_shelxl_version_number 2014/7
_shelx_space_group_comment
;
The symmetry employed for this shelxl refinement is uniquely defined
by the following loop, which should always be used as a source of
symmetry information in preference to the above space-group names.
They are only intended as comments.
;

loop_
_space_group_symop_operation_xyz
'x, y, z'
'-x, -y, -z'

loop_
_atom_site_label
_atom_site_type_symbol
_atom_site_fract_x
_atom_site_fract_y
_atom_site_fract_z
_atom_site_U_iso_or_equiv
_atom_site_adp_type
_atom_site_occupancy
_atom_site_site_symmetry_order
_atom_site_calc_flag
_atom_site_refinement_flags_posn
_atom_site_refinement_flags_adp
O1A O 0.3660(7) -0.1149(3) 0.5837(3) 0.0647(14) Uani 1 1 d . .
O2A O 0.9704(7) -0.3363(3) 0.6961(3) 0.0643(13) Uani 1 1 d . .
C1A C 0.4028(11) 0.0985(5) 0.6311(4) 0.056(2) Uani 1 1 d . .
H1A H 0.4229 0.1660 0.6495 0.068 Uiso 1 1 calc R U
C2A C 0.5544(11) -0.0114(6) 0.6450(4) 0.0528(18) Uani 1 1 d . .
C3A C 0.5265(11) -0.1190(6) 0.6217(4) 0.0556(19) Uani 1 1 d . .
C4A C 0.6759(10) -0.2261(5) 0.6406(4) 0.0550(19) Uani 1 1 d . .
H4A H 0.6612 -0.2971 0.6257 0.066 Uiso 1 1 calc R U
C5A C 0.8418(10) -0.2272(6) 0.6804(4) 0.0522(19) Uani 1 1 d . .
C6A C 0.8739(10) -0.1235(6) 0.7034(4) 0.066(2) Uani 1 1 d . .
H6A H 0.9893 -0.1260 0.7297 0.079 Uiso 1 1 calc R U
C7A C 0.7322(11) -0.0193(6) 0.6861(4) 0.066(2) Uani 1 1 d . .
H7A H 0.7515 0.0502 0.7018 0.079 Uiso 1 1 calc R U
C8A C 1.1496(10) -0.3470(5) 0.7388(4) 0.068(2) Uani 1 1 d . .
H8A1 H 1.1080 -0.3213 0.7974 0.082 Uiso 1 1 calc R U
H8A2 H 1.2393 -0.2990 0.7039 0.082 Uiso 1 1 calc R U
C9A C 1.2588(10) -0.4779(5) 0.7448(5) 0.075(2) Uani 1 1 d . .
H9A1 H 1.2981 -0.5011 0.6854 0.090 Uiso 1 1 calc R U
H9A2 H 1.1629 -0.5239 0.7769 0.090 Uiso 1 1 calc R U
C10A C 1.4525(10) -0.5089(5) 0.7911(4) 0.073(2) Uani 1 1 d . .
H10A H 1.5501 -0.4642 0.7587 0.088 Uiso 1 1 calc R U
H10B H 1.4143 -0.4856 0.8505 0.088 Uiso 1 1 calc R U
C11A C 1.5568(10) -0.6425(5) 0.7967(4) 0.071(2) Uani 1 1 d . .
H11A H 1.5869 -0.6655 0.7372 0.086 Uiso 1 1 calc R U
H11B H 1.4591 -0.6859 0.8308 0.086 Uiso 1 1 calc R U
C12A C 1.7572(10) -0.6813(6) 0.8385(4) 0.071(2) Uani 1 1 d . .
H12A H 1.8537 -0.6351 0.8073 0.085 Uiso 1 1 calc R U
H12B H 1.7273 -0.6654 0.8999 0.085 Uiso 1 1 calc R U
C13A C 1.8561(9) -0.8135(5) 0.8346(4) 0.065(2) Uani 1 1 d . .
H13A H 1.7582 -0.8587 0.8657 0.078 Uiso 1 1 calc R U
H13B H 1.8830 -0.8287 0.7730 0.078 Uiso 1 1 calc R U
C14A C 2.0563(9) -0.8582(5) 0.8743(4) 0.068(2) Uani 1 1 d . .
H14A H 2.0309 -0.8438 0.9360 0.081 Uiso 1 1 calc R U
H14B H 2.1561 -0.8143 0.8430 0.081 Uiso 1 1 calc R U
C15A C 2.1458(9) -0.9905(5) 0.8686(4) 0.067(2) Uani 1 1 d . .
H15A H 2.1704 -1.0040 0.8067 0.081 Uiso 1 1 calc R U
H15B H 2.0439 -1.0334 0.8991 0.081 Uiso 1 1 calc R U
C16A C 2.3474(10) -1.0420(5) 0.9081(4) 0.066(2) Uani 1 1 d . .
H16A H 2.4489 -0.9987 0.8777 0.079 Uiso 1 1 calc R U
H16B H 2.3225 -1.0285 0.9700 0.079 Uiso 1 1 calc R U
C17A C 2.4387(10) -1.1737(5) 0.9027(4) 0.072(2) Uani 1 1 d . .
H17A H 2.4669 -1.1870 0.8408 0.087 Uiso 1 1 calc R U
H17B H 2.3362 -1.2169 0.9319 0.087 Uiso 1 1 calc R U
C18A C 2.6398(11) -1.2256(6) 0.9448(4) 0.084(2) Uani 1 1 d . .
H18A H 2.7426 -1.1833 0.9143 0.100 Uiso 1 1 calc R U
H18B H 2.6118 -1.2095 1.0061 0.100 Uiso 1 1 calc R U
C19A C 2.7325(11) -1.3573(5) 0.9430(5) 0.109(3) Uani 1 1 d . .
H19A H 2.8568 -1.3807 0.9707 0.164 Uiso 1 1 calc R U
H19B H 2.6344 -1.4008 0.9746 0.164 Uiso 1 1 calc R U
H19C H 2.7656 -1.3745 0.8826 0.164 Uiso 1 1 calc R U
O1B O -0.3989(7) 0.3103(4) 0.4868(3) 0.0754(16) Uani 1 1 d . .
H1BO H -0.368(7) 0.242(4) 0.460(3) 0.050 Uiso 1 1 d . .
N1B N 0.2382(9) 0.1101(5) 0.5944(3) 0.0543(16) Uani 1 1 d . .
C1B C 0.0841(11) 0.2181(6) 0.5822(4) 0.0545(19) Uani 1 1 d . .
C2B C -0.0758(11) 0.2102(5) 0.5410(4) 0.055(2) Uani 1 1 d . .
H2B H -0.0773 0.1383 0.5229 0.066 Uiso 1 1 calc R U
C3B C -0.2332(11) 0.3103(6) 0.5269(4) 0.0547(19) Uani 1 1 d . .
C4B C -0.2352(10) 0.4176(5) 0.5540(4) 0.061(2) Uani 1 1 d . .
H4B H -0.3412 0.4856 0.5433 0.074 Uiso 1 1 calc R U
C5B C -0.0767(11) 0.4204(6) 0.5969(4) 0.065(2) Uani 1 1 d . .
H5B H -0.0793 0.4912 0.6178 0.079 Uiso 1 1 calc R U
C6B C 0.0869(9) 0.3234(5) 0.6108(4) 0.062(2) Uani 1 1 d . .
H6B H 0.1958 0.3285 0.6384 0.074 Uiso 1 1 calc R U
H1N H 0.183(13) 0.010(8) 0.587(6) 0.25(4) Uiso 1 1 d . .

loop_
_atom_site_aniso_label
_atom_site_aniso_U_11
_atom_site_aniso_U_22
_atom_site_aniso_U_33
_atom_site_aniso_U_23
_atom_site_aniso_U_13
_atom_site_aniso_U_12
O1A 0.055(4) 0.054(3) 0.092(3) -0.019(2) -0.038(3) -0.003(3)
O2A 0.059(4) 0.053(3) 0.089(3) -0.012(2) -0.038(3) -0.007(3)
C1A 0.080(7) 0.042(4) 0.053(5) -0.010(3) -0.018(4) -0.017(4)
C2A 0.063(6) 0.038(4) 0.061(5) -0.005(3) -0.015(4) -0.015(4)
C3A 0.053(6) 0.063(5) 0.050(4) 0.003(4) -0.023(4) -0.008(5)
C4A 0.057(6) 0.054(4) 0.066(5) -0.018(4) -0.030(4) -0.015(4)
C5A 0.060(6) 0.044(4) 0.059(5) -0.006(4) -0.020(4) -0.015(4)
C6A 0.068(6) 0.049(4) 0.087(5) 0.000(4) -0.044(4) -0.008(4)
C7A 0.072(6) 0.063(5) 0.086(5) -0.010(4) -0.039(4) -0.036(5)
C8A 0.062(6) 0.071(5) 0.084(5) -0.016(4) -0.038(4) -0.017(4)
C9A 0.062(6) 0.060(5) 0.112(6) -0.011(4) -0.041(4) -0.011(4)
C10A 0.073(7) 0.063(5) 0.082(5) 0.009(4) -0.025(4) -0.014(4)
C11A 0.076(6) 0.060(5) 0.091(5) 0.007(4) -0.034(4) -0.034(4)
C12A 0.051(6) 0.076(5) 0.089(5) 0.004(4) -0.032(4) -0.016(4)
C13A 0.052(6) 0.075(5) 0.075(5) -0.006(4) -0.024(4) -0.018(4)
C14A 0.049(6) 0.067(5) 0.091(5) -0.008(4) -0.035(4) -0.007(4)
C15A 0.055(6) 0.078(5) 0.070(5) -0.005(4) -0.026(4) -0.010(4)
C16A 0.055(6) 0.068(5) 0.078(5) -0.008(4) -0.018(4) -0.015(4)
C17A 0.082(7) 0.065(5) 0.064(5) 0.000(4) -0.016(4) -0.010(5)
C18A 0.078(7) 0.073(5) 0.091(6) -0.004(4) -0.028(4) 0.003(5)
C19A 0.115(8) 0.080(5) 0.123(7) -0.009(5) -0.020(5) -0.006(5)
O1B 0.073(4) 0.047(3) 0.112(4) -0.033(3) -0.044(3) 0.010(3)
N1B 0.061(5) 0.053(4) 0.054(4) -0.005(3) -0.026(3) -0.014(3)
C1B 0.051(6) 0.041(4) 0.069(5) -0.013(4) -0.012(4) 0.000(4)
C2B 0.059(6) 0.038(4) 0.071(5) -0.018(4) -0.015(4) -0.007(4)
C3B 0.068(6) 0.048(5) 0.057(5) -0.006(4) -0.017(4) -0.024(5)
C4B 0.061(6) 0.034(4) 0.087(5) -0.017(4) -0.023(4) 0.005(4)
C5B 0.051(6) 0.060(5) 0.088(6) -0.018(4) -0.017(4) -0.008(5)
C6B 0.033(5) 0.060(5) 0.094(6) -0.026(4) -0.024(4) 0.007(4)

loop_
_atom_type_symbol
_atom_type_description
_atom_type_scat_dispersion_real
_atom_type_scat_dispersion_imag
_atom_type_scat_source
C C 0.0033 0.0016 'International Tables Vol C Tables 4.2.6.8 and 6.1.1.4'
H H 0.0000 0.0000 'International Tables Vol C Tables 4.2.6.8 and 6.1.1.4'
N N 0.0061 0.0033 'International Tables Vol C Tables 4.2.6.8 and 6.1.1.4'
O O 0.0106 0.0060 'International Tables Vol C Tables 4.2.6.8 and 6.1.1.4'

loop_
_geom_angle_atom_site_label_1
_geom_angle_atom_site_label_2
_geom_angle_atom_site_label_3
_geom_angle
C5A O2A C8A 118.8(5)
N1B C1A C2A 123.9(6)
C1A C2A C7A 121.6(7)
C1A C2A C3A 120.4(6)
C7A C2A C3A 117.9(6)
O1A C3A C4A 122.4(7)
O1A C3A C2A 119.5(6)
C4A C3A C2A 118.2(6)
C5A C4A C3A 120.9(6)
O2A C5A C4A 114.5(6)
O2A C5A C6A 123.2(6)
C4A C5A C6A 122.3(6)
C7A C6A C5A 118.0(6)
C6A C7A C2A 122.8(6)
O2A C8A C9A 105.0(5)
C8A C9A C10A 113.3(6)
C11A C10A C9A 111.5(6)
C10A C11A C12A 115.3(6)
C13A C12A C11A 111.0(5)
C14A C13A C12A 113.9(5)
C13A C14A C15A 111.2(5)
C14A C15A C16A 114.0(5)
C17A C16A C15A 114.6(5)
C16A C17A C18A 114.3(6)
C19A C18A C17A 116.0(6)
C1A N1B C1B 124.4(6)
C2B C1B C6B 121.4(6)
C2B C1B N1B 114.6(6)
C6B C1B N1B 124.1(7)
C3B C2B C1B 118.7(6)
O1B C3B C2B 122.6(6)
O1B C3B C4B 115.8(7)
C2B C3B C4B 121.6(6)
C5B C4B C3B 117.7(6)
C4B C5B C6B 122.9(6)
C5B C6B C1B 117.7(6)

loop_
_geom_bond_atom_site_label_1
_geom_bond_atom_site_label_2
_geom_bond_distance
O1A C3A 1.303(6)
O2A C5A 1.349(6)
O2A C8A 1.439(6)
C1A N1B 1.296(7)
C1A C2A 1.423(8)
C2A C7A 1.425(7)
C2A C3A 1.428(7)
C3A C4A 1.405(7)
C4A C5A 1.361(7)
C5A C6A 1.395(7)
C6A C7A 1.352(7)
C8A C9A 1.505(7)
C9A C10A 1.527(7)
C10A C11A 1.526(7)
C11A C12A 1.524(7)
C12A C13A 1.517(7)
C13A C14A 1.508(7)
C14A C15A 1.514(7)
C15A C16A 1.520(7)
C16A C17A 1.507(7)
C17A C18A 1.537(8)
C18A C19A 1.501(7)
O1B C3B 1.367(7)
N1B C1B 1.414(7)
C1B C2B 1.372(8)
C1B C6B 1.377(7)
C2B C3B 1.370(7)
C3B C4B 1.379(7)
C4B C5B 1.359(7)
C5B C6B 1.371(7)
